data_4324915
loop_
_publ_author_name
'Shangfeng Yang'
'Chuanbao Chen'
'Mingzhi Jiao'
'Nadezhda B. Tamm'
'Maria A. Lanskikh'
'Erhard Kemnitz'
'Sergey I. Troyanov'

_publ_contact_author
;
    Prof. S. I. Troyanov
    Chemistry Department
    Moscow State University
    Leninskie Gory
    119991 Moscow
    Russia
;
_publ_contact_author_email stroyano@thermo.chem.msu.ru
_publ_contact_author_fax '+007 095 9391240'
_publ_contact_author_phone '+007 095 9395396'
_publ_section_title
;
 Synthesis, Isolation, and Addition Patterns of Trifluoromethylated D5h
 and Ih Isomers of Sc3N@C80: Sc3N@D5h-C80(CF3)18 and Sc3N@Ih-C80(CF3)14
;
_journal_name_full 'Inorganic Chemistry'
_journal_page_first 3766
_journal_page_last 3771
_journal_paper_doi 10.1021/ic200174u
_journal_volume 50
_journal_year 2011
_chemical_formula_sum 'C103.23 H5.97 F54 N Sc3'
_chemical_formula_weight 2420.70
_chemical_name_systematic
; 
 ? 
;
_space_group_IT_number 2
_symmetry_cell_setting triclinic
_symmetry_space_group_name_Hall '-P 1'
_symmetry_space_group_name_H-M 'P -1'
_atom_sites_solution_hydrogens geom
_atom_sites_solution_primary direct
_atom_sites_solution_secondary difmap
_audit_creation_method SHELXL-97
_cell_angle_alpha 86.530(10)
_cell_angle_beta 72.120(10)
_cell_angle_gamma 76.200(10)
_cell_formula_units_Z 2
_cell_length_a 13.5620(10)
_cell_length_b 14.6340(10)
_cell_length_c 21.6720(10)
_cell_measurement_temperature 100(2)
_cell_volume 3974.9(5)
_computing_structure_refinement 'SHELXL-97 (Sheldrick, 1997)'
_computing_structure_solution 'SHELXS-97 (Sheldrick, 1990)'
_diffrn_ambient_temperature 100(2)
_diffrn_measured_fraction_theta_full 0.590
_diffrn_measured_fraction_theta_max 0.456
_diffrn_radiation_monochromator graphite
_diffrn_radiation_source 'fine-focus sealed tube'
_diffrn_radiation_wavelength 0.90500
_diffrn_reflns_av_R_equivalents 0.1126
_diffrn_reflns_av_sigmaI/netI 0.1320
_diffrn_reflns_limit_h_max 13
_diffrn_reflns_limit_h_min -14
_diffrn_reflns_limit_k_max 17
_diffrn_reflns_limit_k_min -14
_diffrn_reflns_limit_l_max 27
_diffrn_reflns_limit_l_min -26
_diffrn_reflns_number 23499
_diffrn_reflns_theta_full 32.60
_diffrn_reflns_theta_max 36.47
_diffrn_reflns_theta_min 2.72
_exptl_absorpt_coefficient_mu 0.436
_exptl_absorpt_correction_T_max 0.9957
_exptl_absorpt_correction_T_min 0.9828
_exptl_crystal_density_diffrn 2.023
_exptl_crystal_F_000 2363
_exptl_crystal_size_max 0.04
_exptl_crystal_size_mid 0.02
_exptl_crystal_size_min 0.01
_refine_diff_density_max 1.104
_refine_diff_density_min -0.743
_refine_diff_density_rms 0.189
_refine_ls_extinction_method none
_refine_ls_goodness_of_fit_ref 1.152
_refine_ls_hydrogen_treatment mixed
_refine_ls_matrix_type full
_refine_ls_number_parameters 1020
_refine_ls_number_reflns 8595
_refine_ls_number_restraints 181
_refine_ls_restrained_S_all 1.160
_refine_ls_R_factor_all 0.2906
_refine_ls_R_factor_gt 0.2116
_refine_ls_shift/su_max 0.994
_refine_ls_shift/su_mean 0.034
_refine_ls_structure_factor_coef Fsqd
_refine_ls_weighting_details 'calc w=1/[\s^2^(Fo^2^)+(0.1000P)^2^+200.0000P] where P=(Fo^2^+2Fc^2^)/3'
_refine_ls_weighting_scheme calc
_refine_ls_wR_factor_gt 0.4736
_refine_ls_wR_factor_ref 0.4944
_reflns_number_gt 4731
_reflns_number_total 8595
_reflns_threshold_expression >2sigma(I)
_cod_data_source_file ic200174u_si_002_6.cif
_cod_data_source_block 18D5h-I
_cod_original_cell_volume 3974.9(4)
_cod_database_code 4324915

loop_
_symmetry_equiv_pos_as_xyz
'x, y, z'
'-x, -y, -z'

loop_
_atom_site_label
_atom_site_type_symbol
_atom_site_fract_x
_atom_site_fract_y
_atom_site_fract_z
_atom_site_U_iso_or_equiv
_atom_site_adp_type
_atom_site_occupancy
_atom_site_symmetry_multiplicity
_atom_site_calc_flag
_atom_site_refinement_flags
Sc1 Sc 0.6400(4) 0.6388(4) 0.1868(3) 0.0567(16) Uani 1 1 d .
Sc2 Sc 0.7814(4) 0.7572(4) 0.2604(3) 0.0536(16) Uani 1 1 d .
Sc3 Sc 0.5216(4) 0.8220(4) 0.3032(3) 0.0565(16) Uani 1 1 d .
N N 0.6521(16) 0.7351(16) 0.2453(10) 0.054(6) Uani 1 1 d U
F1 F 1.013(2) 0.4002(19) 0.0640(15) 0.162(11) Uani 1 1 d U
F2 F 0.889(2) 0.3511(19) 0.0691(14) 0.143(9) Uani 1 1 d U
F3 F 0.953(2) 0.3236(17) 0.1384(13) 0.149(10) Uani 1 1 d U
F4 F 1.1327(14) 0.4671(16) 0.1393(13) 0.131(10) Uani 1 1 d .
F5 F 1.1180(12) 0.5423(12) 0.0543(9) 0.076(6) Uani 1 1 d .
F6 F 1.1770(18) 0.5973(17) 0.1216(10) 0.112(7) Uani 1 1 d U
F7 F 0.6293(17) 0.2963(14) 0.2860(11) 0.104(7) Uani 1 1 d .
F8 F 0.7543(14) 0.2990(13) 0.3254(9) 0.081(5) Uani 1 1 d .
F9 F 0.7871(16) 0.2813(13) 0.2230(10) 0.098(7) Uani 1 1 d .
F10 F 0.4379(12) 0.5219(14) 0.0763(8) 0.081(6) Uani 1 1 d .
F11 F 0.3661(13) 0.4682(12) 0.1717(9) 0.075(5) Uani 1 1 d .
F12 F 0.5239(14) 0.4017(13) 0.1146(9) 0.079(6) Uani 1 1 d .
F13 F 0.5859(14) 0.7768(13) -0.0501(8) 0.081(6) Uani 1 1 d .
F14 F 0.6545(13) 0.6295(13) -0.0448(7) 0.065(5) Uani 1 1 d .
F15 F 0.7516(12) 0.7304(12) -0.0689(7) 0.067(5) Uani 1 1 d .
F16 F 1.1155(15) 0.7365(17) 0.0433(12) 0.120(8) Uani 1 1 d U
F17 F 1.085(2) 0.862(2) 0.0824(11) 0.128(10) Uani 1 1 d .
F18 F 1.0370(16) 0.8527(18) 0.0051(11) 0.114(7) Uani 1 1 d U
F19 F 1.1511(13) 0.5553(11) 0.2503(9) 0.078(5) Uani 1 1 d U
F20 F 1.0994(12) 0.6577(13) 0.3251(8) 0.071(5) Uani 1 1 d U
F21 F 1.1570(13) 0.6917(15) 0.2294(10) 0.088(6) Uani 1 1 d .
F22 F 0.3038(11) 0.4648(12) 0.3015(8) 0.069(5) Uani 1 1 d .
F23 F 0.4443(14) 0.3673(14) 0.2602(10) 0.089(6) Uani 1 1 d .
F24 F 0.4051(12) 0.4011(11) 0.3588(9) 0.066(5) Uani 1 1 d .
F25 F 0.4302(14) 0.6933(15) 0.0135(9) 0.088(6) Uani 1 1 d .
F26 F 0.3508(13) 0.8342(16) 0.0468(10) 0.091(6) Uani 1 1 d .
F27 F 0.2956(13) 0.7190(15) 0.1022(9) 0.085(6) Uani 1 1 d U
F28 F 0.9025(12) 0.8325(11) -0.0571(8) 0.069(5) Uani 1 1 d .
F29 F 0.7400(13) 0.9086(15) -0.0455(7) 0.083(6) Uani 1 1 d .
F30 F 0.8485(16) 0.9734(14) -0.0215(9) 0.082(6) Uani 1 1 d .
F31 F 0.987(3) 1.014(2) 0.1595(17) 0.177(12) Uani 1 1 d U
F32 F 0.889(3) 1.062(2) 0.2465(15) 0.163(11) Uani 1 1 d U
F33 F 0.858(3) 1.107(2) 0.1629(15) 0.160(11) Uani 1 1 d U
F34 F 0.8283(14) 0.5132(14) 0.4598(9) 0.080(6) Uani 1 1 d .
F35 F 0.9691(14) 0.5687(13) 0.4132(9) 0.081(6) Uani 1 1 d .
F36 F 0.8360(15) 0.6511(16) 0.4894(9) 0.097(7) Uani 1 1 d .
F37 F 0.1729(13) 0.7152(12) 0.4228(9) 0.082(6) Uani 1 1 d .
F38 F 0.2598(13) 0.6552(17) 0.4887(9) 0.103(8) Uani 1 1 d .
F39 F 0.2510(15) 0.5740(17) 0.4161(9) 0.090(6) Uani 1 1 d .
F40 F 0.2203(17) 0.8923(15) 0.1633(11) 0.101(7) Uani 1 1 d U
F41 F 0.2285(14) 1.0289(15) 0.1820(11) 0.095(6) Uani 1 1 d U
F42 F 0.1709(14) 0.9445(15) 0.2613(10) 0.094(6) Uani 1 1 d U
F43 F 0.5857(16) 1.1376(14) 0.1005(11) 0.104(7) Uani 1 1 d U
F44 F 0.7517(15) 1.1079(12) 0.0623(10) 0.088(6) Uani 1 1 d .
F45 F 0.681(3) 1.1672(14) 0.1571(12) 0.138(11) Uani 1 1 d .
F46 F 0.5433(14) 0.9015(14) 0.5315(8) 0.085(6) Uani 1 1 d .
F47 F 0.6838(18) 0.9576(14) 0.4745(11) 0.089(7) Uani 1 1 d .
F48 F 0.7059(16) 0.8223(11) 0.5223(9) 0.080(6) Uani 1 1 d .
F49 F 0.366(2) 0.791(3) 0.5498(10) 0.208(19) Uani 1 1 d .
F50 F 0.424(3) 0.644(2) 0.5455(10) 0.184(16) Uani 1 1 d .
F51 F 0.506(2) 0.727(2) 0.5610(9) 0.151(11) Uani 1 1 d .
F52 F 0.4385(17) 1.1829(14) 0.2238(11) 0.101(7) Uani 1 1 d U
F53 F 0.3526(14) 1.1388(13) 0.1721(12) 0.095(7) Uani 1 1 d .
F54 F 0.2991(14) 1.1366(10) 0.2743(11) 0.085(6) Uani 1 1 d .
C1 C 0.858(2) 0.476(2) 0.1399(12) 0.052(7) Uiso 1 1 d .
C2 C 0.738(2) 0.4804(19) 0.1490(11) 0.050(7) Uiso 1 1 d .
C3 C 0.707(2) 0.5338(19) 0.0965(11) 0.048(7) Uiso 1 1 d .
C4 C 0.783(2) 0.596(2) 0.0731(13) 0.061(8) Uiso 1 1 d .
C5 C 0.867(2) 0.565(2) 0.1015(12) 0.053(7) Uiso 1 1 d .
C6 C 0.920(2) 0.628(2) 0.1061(11) 0.049(7) Uiso 1 1 d .
C7 C 0.984(2) 0.602(2) 0.1575(12) 0.057(7) Uiso 1 1 d .
C8 C 0.935(2) 0.553(2) 0.2123(12) 0.053(7) Uiso 1 1 d .
C9 C 0.868(2) 0.4891(19) 0.2062(12) 0.052(7) Uiso 1 1 d .
C10 C 0.804(2) 0.468(2) 0.2612(13) 0.061(8) Uiso 1 1 d .
C11 C 0.702(2) 0.437(2) 0.2671(13) 0.062(8) Uiso 1 1 d .
C12 C 0.665(2) 0.465(2) 0.2048(13) 0.058(8) Uiso 1 1 d .
C13 C 0.549(2) 0.5007(19) 0.2142(11) 0.049(7) Uiso 1 1 d .
C14 C 0.505(2) 0.546(2) 0.1624(13) 0.061(8) Uiso 1 1 d .
C15 C 0.596(2) 0.580(2) 0.1045(12) 0.055(7) Uiso 1 1 d .
C16 C 0.571(2) 0.6720(19) 0.0861(12) 0.051(7) Uiso 1 1 d .
C17 C 0.648(2) 0.7223(19) 0.0400(12) 0.050(7) Uiso 1 1 d .
C18 C 0.750(2) 0.6869(19) 0.0520(11) 0.048(7) Uiso 1 1 d .
C19 C 0.813(2) 0.753(2) 0.0555(12) 0.053(7) Uiso 1 1 d .
C20 C 0.902(2) 0.721(2) 0.0835(12) 0.051(7) Uiso 1 1 d .
C21 C 0.932(3) 0.798(2) 0.1019(11) 0.072(9) Uiso 1 1 d D
C22 C 0.940(2) 0.7842(18) 0.1731(10) 0.045(6) Uiso 1 1 d D
C23 C 0.984(2) 0.6904(19) 0.1900(12) 0.052(7) Uiso 1 1 d .
C24 C 0.981(2) 0.676(2) 0.2578(13) 0.061(8) Uiso 1 1 d .
C25 C 0.923(2) 0.589(2) 0.2696(12) 0.055(7) Uiso 1 1 d .
C26 C 0.843(2) 0.5806(19) 0.3271(12) 0.051(7) Uiso 1 1 d .
C27 C 0.793(2) 0.505(2) 0.3195(13) 0.063(8) Uiso 1 1 d .
C28 C 0.682(2) 0.512(2) 0.3612(13) 0.060(8) Uiso 1 1 d .
C29 C 0.627(2) 0.488(2) 0.3274(13) 0.059(8) Uiso 1 1 d .
C30 C 0.517(2) 0.5279(18) 0.3343(11) 0.044(6) Uiso 1 1 d .
C31 C 0.469(3) 0.516(2) 0.2813(14) 0.069(9) Uiso 1 1 d .
C32 C 0.401(2) 0.604(2) 0.2661(13) 0.060(8) Uiso 1 1 d .
C33 C 0.426(2) 0.6278(19) 0.1998(11) 0.050(7) Uiso 1 1 d .
C34 C 0.406(2) 0.7213(19) 0.1793(12) 0.052(7) Uiso 1 1 d .
C35 C 0.459(2) 0.745(2) 0.1080(13) 0.063(8) Uiso 1 1 d .
C36 C 0.496(2) 0.832(2) 0.1053(13) 0.062(8) Uiso 1 1 d .
C37 C 0.598(2) 0.828(2) 0.0683(12) 0.051(7) Uiso 1 1 d .
C38 C 0.658(2) 0.886(2) 0.0768(12) 0.051(7) Uiso 1 1 d .
C39 C 0.783(2) 0.858(2) 0.0525(12) 0.053(7) Uiso 1 1 d .
C40 C 0.836(2) 0.883(2) 0.0966(12) 0.052(7) Uiso 1 1 d .
C41 C 0.790(3) 0.956(2) 0.1421(15) 0.073(9) Uiso 1 1 d .
C42 C 0.827(2) 0.9558(19) 0.1959(11) 0.050(7) Uiso 1 1 d .
C43 C 0.896(2) 0.862(2) 0.2138(13) 0.060(8) Uiso 1 1 d .
C44 C 0.883(2) 0.845(2) 0.2844(13) 0.061(8) Uiso 1 1 d .
C45 C 0.911(3) 0.746(2) 0.3054(14) 0.068(8) Uiso 1 1 d .
C46 C 0.829(2) 0.735(2) 0.3632(13) 0.059(8) Uiso 1 1 d .
C47 C 0.809(2) 0.636(2) 0.3866(12) 0.053(7) Uiso 1 1 d .
C48 C 0.686(2) 0.6545(19) 0.4184(11) 0.048(7) Uiso 1 1 d .
C49 C 0.628(3) 0.587(2) 0.4061(14) 0.068(8) Uiso 1 1 d .
C50 C 0.515(2) 0.635(2) 0.4217(12) 0.053(7) Uiso 1 1 d .
C51 C 0.464(2) 0.604(2) 0.3820(13) 0.063(8) Uiso 1 1 d .
C52 C 0.360(2) 0.677(2) 0.3812(13) 0.061(8) Uiso 1 1 d .
C53 C 0.354(2) 0.6841(19) 0.3118(12) 0.052(7) Uiso 1 1 d .
C54 C 0.335(2) 0.7780(19) 0.2878(12) 0.051(7) Uiso 1 1 d .
C55 C 0.361(2) 0.7932(17) 0.2243(10) 0.041(6) Uiso 1 1 d .
C56 C 0.351(2) 0.897(2) 0.2091(12) 0.055(7) Uiso 1 1 d .
C57 C 0.444(2) 0.9095(19) 0.1478(11) 0.049(7) Uiso 1 1 d .
C58 C 0.501(3) 0.973(2) 0.1591(14) 0.068(9) Uiso 1 1 d .
C59 C 0.617(2) 0.958(2) 0.1228(12) 0.053(7) Uiso 1 1 d .
C60 C 0.680(3) 1.011(2) 0.1491(13) 0.064(8) Uiso 1 1 d .
C61 C 0.640(3) 1.017(2) 0.2212(14) 0.071(9) Uiso 1 1 d .
C62 C 0.718(2) 0.983(2) 0.2499(12) 0.057(7) Uiso 1 1 d .
C63 C 0.701(2) 0.957(2) 0.3119(12) 0.053(7) Uiso 1 1 d .
C64 C 0.780(2) 0.886(2) 0.3304(12) 0.055(7) Uiso 1 1 d .
C65 C 0.752(2) 0.820(2) 0.3756(13) 0.060(8) Uiso 1 1 d .
C66 C 0.642(2) 0.829(2) 0.4288(13) 0.060(8) Uiso 1 1 d .
C67 C 0.618(2) 0.742(2) 0.4373(13) 0.062(8) Uiso 1 1 d .
C68 C 0.502(2) 0.721(2) 0.4540(12) 0.053(7) Uiso 1 1 d .
C69 C 0.432(2) 0.8018(18) 0.4215(11) 0.045(6) Uiso 1 1 d .
C70 C 0.364(2) 0.7786(19) 0.3901(11) 0.049(7) Uiso 1 1 d .
C71 C 0.329(2) 0.838(2) 0.3427(12) 0.055(7) Uiso 1 1 d .
C72 C 0.359(2) 0.9316(19) 0.3246(12) 0.051(7) Uiso 1 1 d .
C73 C 0.385(2) 0.9505(19) 0.2567(12) 0.051(7) Uiso 1 1 d .
C74 C 0.449(3) 1.014(2) 0.2237(14) 0.070(9) Uiso 1 1 d .
C75 C 0.535(2) 1.014(2) 0.2581(13) 0.059(8) Uiso 1 1 d .
C76 C 0.508(2) 0.993(2) 0.3223(13) 0.061(8) Uiso 1 1 d .
C77 C 0.596(3) 0.958(2) 0.3495(14) 0.066(8) Uiso 1 1 d .
C78 C 0.564(3) 0.901(2) 0.3993(15) 0.074(9) Uiso 1 1 d .
C79 C 0.459(2) 0.894(2) 0.4072(12) 0.056(7) Uiso 1 1 d .
C80 C 0.422(2) 0.959(2) 0.3593(12) 0.054(7) Uiso 1 1 d .
C81 C 0.925(3) 0.382(3) 0.1041(15) 0.073(9) Uani 1 1 d U
C82 C 1.101(2) 0.554(2) 0.1180(15) 0.053(8) Uani 1 1 d U
C83 C 0.718(3) 0.326(3) 0.2735(17) 0.077(10) Uani 1 1 d U
C84 C 0.465(3) 0.475(3) 0.1302(15) 0.066(9) Uani 1 1 d U
C85 C 0.664(3) 0.713(2) -0.0341(13) 0.049(7) Uani 1 1 d U
C86 C 1.038(3) 0.825(2) 0.0584(15) 0.062(11) Uani 1 1 d .
C87 C 1.102(2) 0.647(2) 0.2679(13) 0.055(8) Uani 1 1 d U
C88 C 0.408(2) 0.433(2) 0.3034(15) 0.051(8) Uani 1 1 d U
C89 C 0.375(4) 0.752(3) 0.0679(15) 0.094(14) Uani 1 1 d .
C90 C 0.820(2) 0.896(3) -0.0186(14) 0.059(8) Uani 1 1 d .
C91 C 0.889(3) 1.037(2) 0.1928(16) 0.063(9) Uani 1 1 d U
C92 C 0.860(3) 0.596(3) 0.4399(16) 0.066(10) Uani 1 1 d .
C93 C 0.262(2) 0.652(3) 0.4287(14) 0.055(8) Uani 1 1 d U
C94 C 0.235(3) 0.941(3) 0.2038(14) 0.089(14) Uani 1 1 d .
C95 C 0.679(2) 1.109(2) 0.1176(17) 0.062(9) Uani 1 1 d .
C96 C 0.648(3) 0.879(4) 0.4904(16) 0.104(16) Uani 1 1 d .
C97 C 0.451(3) 0.720(3) 0.5268(14) 0.067(9) Uani 1 1 d U
C98 C 0.377(3) 1.123(2) 0.2243(16) 0.067(9) Uani 1 1 d U
C99 C 1.089(4) 0.280(4) 0.2494(18) 0.29(6) Uiso 0.79(4) 1 d PG
C100 C 1.117(3) 0.345(3) 0.2820(19) 0.12(2) Uiso 0.79(4) 1 d PG
H100 H 1.1610 0.3843 0.2582 0.148 Uiso 0.79(4) 1 calc PR
C101 C 1.080(3) 0.350(3) 0.3493(19) 0.102(17) Uiso 0.79(4) 1 d PG
H101 H 1.0991 0.3943 0.3715 0.122 Uiso 0.79(4) 1 calc PR
C102 C 1.016(4) 0.292(4) 0.3840(18) 0.19(3) Uiso 0.79(4) 1 d PG
H102 H 0.9906 0.2961 0.4300 0.233 Uiso 0.79(4) 1 calc PR
C103 C 0.988(4) 0.228(3) 0.351(3) 0.21(4) Uiso 0.79(4) 1 d PG
H103 H 0.9441 0.1881 0.3752 0.250 Uiso 0.79(4) 1 calc PR
C104 C 1.025(4) 0.222(3) 0.284(3) 0.19(3) Uiso 0.79(4) 1 d PG
H104 H 1.0060 0.1782 0.2619 0.223 Uiso 0.79(4) 1 calc PR
C105 C 1.162(7) 0.252(6) 0.178(2) 2.0(11) Uiso 0.79(4) 1 d PG
H10A H 1.2366 0.2494 0.1754 3.000 Uiso 0.79(4) 1 calc PR
H10B H 1.1399 0.2981 0.1480 3.000 Uiso 0.79(4) 1 calc PR
H10C H 1.1565 0.1895 0.1675 3.000 Uiso 0.79(4) 1 calc PR

loop_
_atom_site_aniso_label
_atom_site_aniso_U_11
_atom_site_aniso_U_22
_atom_site_aniso_U_33
_atom_site_aniso_U_23
_atom_site_aniso_U_13
_atom_site_aniso_U_12
Sc1 0.036(4) 0.059(4) 0.081(4) -0.008(3) -0.025(3) -0.011(3)
Sc2 0.022(3) 0.059(4) 0.086(4) -0.005(3) -0.025(3) -0.006(3)
Sc3 0.035(3) 0.050(4) 0.084(4) -0.007(3) -0.021(3) -0.001(3)
N 0.024(11) 0.066(13) 0.070(12) 0.001(10) -0.011(9) -0.008(10)
F1 0.144(17) 0.118(16) 0.189(18) -0.031(14) 0.006(14) -0.030(14)
F2 0.123(16) 0.130(16) 0.180(17) -0.062(14) -0.067(14) 0.010(13)
F3 0.191(18) 0.081(13) 0.129(15) -0.002(12) -0.023(13) 0.021(13)
F4 0.026(11) 0.098(17) 0.23(3) 0.024(16) -0.023(13) 0.038(11)
F5 0.031(10) 0.064(12) 0.131(16) -0.033(10) -0.036(10) 0.017(9)
F6 0.081(13) 0.129(15) 0.125(14) -0.034(11) -0.008(10) -0.042(13)
F7 0.074(15) 0.078(14) 0.19(2) 0.041(13) -0.058(14) -0.054(13)
F8 0.056(12) 0.081(13) 0.129(15) 0.015(11) -0.054(11) -0.029(11)
F9 0.083(15) 0.057(12) 0.127(16) -0.019(11) -0.002(12) 0.000(11)
F10 0.036(10) 0.121(16) 0.085(12) -0.017(11) -0.023(8) -0.006(11)
F11 0.050(12) 0.057(11) 0.130(15) -0.016(10) -0.026(10) -0.032(10)
F12 0.039(11) 0.064(13) 0.137(16) -0.047(11) -0.026(10) -0.005(10)
F13 0.069(13) 0.085(14) 0.088(12) 0.001(10) -0.033(10) -0.001(11)
F14 0.057(12) 0.065(13) 0.080(11) -0.023(8) -0.024(8) -0.017(10)
F15 0.036(10) 0.086(13) 0.069(10) -0.006(9) -0.002(8) -0.011(9)
F16 0.044(11) 0.132(15) 0.169(15) 0.016(13) 0.003(10) -0.043(11)
F17 0.10(2) 0.19(3) 0.114(18) -0.038(16) -0.006(13) -0.10(2)
F18 0.067(12) 0.159(16) 0.109(13) 0.048(12) -0.022(10) -0.029(11)
F19 0.038(9) 0.043(10) 0.158(13) 0.003(9) -0.050(9) 0.009(8)
F20 0.034(9) 0.096(12) 0.100(11) -0.021(9) -0.041(8) -0.013(9)
F21 0.038(11) 0.125(17) 0.118(15) 0.035(13) -0.052(10) -0.024(11)
F22 0.018(9) 0.074(12) 0.106(12) 0.009(9) -0.020(8) 0.003(8)
F23 0.048(12) 0.084(14) 0.120(15) -0.001(12) -0.004(10) -0.016(11)
F24 0.038(10) 0.068(12) 0.120(14) 0.035(10) -0.052(9) -0.035(9)
F25 0.055(12) 0.130(18) 0.099(14) -0.022(12) -0.041(10) -0.032(12)
F26 0.035(11) 0.120(17) 0.138(17) 0.030(14) -0.055(11) -0.029(11)
F27 0.041(10) 0.126(14) 0.104(12) 0.008(10) -0.037(9) -0.028(10)
F28 0.036(10) 0.047(11) 0.111(13) 0.001(9) -0.019(9) 0.011(9)
F29 0.046(11) 0.151(19) 0.062(10) 0.025(10) -0.030(8) -0.028(12)
F30 0.091(15) 0.071(14) 0.099(13) 0.000(10) -0.027(10) -0.049(13)
F31 0.163(19) 0.127(17) 0.23(2) -0.024(15) -0.013(15) -0.068(15)
F32 0.19(2) 0.165(18) 0.156(17) -0.020(14) -0.041(14) -0.104(16)
F33 0.172(19) 0.152(18) 0.185(18) 0.048(15) -0.086(15) -0.063(15)
F34 0.050(12) 0.081(14) 0.123(15) 0.027(12) -0.052(10) -0.015(11)
F35 0.050(13) 0.080(14) 0.117(14) 0.000(10) -0.044(10) 0.000(11)
F36 0.078(14) 0.124(18) 0.084(13) -0.012(12) -0.042(10) 0.015(13)
F37 0.047(11) 0.057(11) 0.120(14) -0.007(10) -0.007(10) 0.005(9)
F38 0.034(10) 0.17(2) 0.074(12) 0.021(12) 0.003(8) 0.003(12)
F39 0.067(14) 0.124(19) 0.094(13) 0.017(12) -0.017(10) -0.061(14)
F40 0.081(13) 0.104(14) 0.124(13) -0.021(11) -0.062(11) 0.012(11)
F41 0.044(10) 0.096(13) 0.153(14) 0.032(12) -0.048(10) -0.014(10)
F42 0.043(10) 0.119(14) 0.107(13) -0.001(10) -0.024(9) 0.007(10)
F43 0.073(12) 0.084(12) 0.156(14) 0.031(11) -0.053(11) -0.001(10)
F44 0.062(12) 0.061(12) 0.110(14) 0.021(10) -0.007(11) 0.013(10)
F45 0.24(3) 0.038(13) 0.15(2) -0.024(13) -0.06(2) -0.050(16)
F46 0.049(12) 0.100(15) 0.091(12) -0.043(10) -0.021(10) 0.022(11)
F47 0.091(17) 0.042(12) 0.144(18) -0.024(11) -0.049(13) -0.009(12)
F48 0.105(15) 0.036(10) 0.113(14) -0.025(9) -0.069(12) 0.014(10)
F49 0.13(2) 0.33(4) 0.061(13) 0.036(19) 0.006(13) 0.08(3)
F50 0.34(5) 0.14(2) 0.054(13) 0.002(13) 0.022(18) -0.12(3)
F51 0.16(2) 0.25(3) 0.056(12) 0.022(15) -0.038(14) -0.08(2)
F52 0.074(12) 0.054(11) 0.180(16) -0.007(11) -0.051(11) -0.005(10)
F53 0.048(12) 0.066(13) 0.19(2) 0.005(13) -0.080(13) 0.000(11)
F54 0.045(11) 0.019(9) 0.177(19) 0.006(10) -0.032(12) 0.016(8)
C81 0.091(19) 0.066(17) 0.057(14) -0.003(13) -0.030(13) 0.001(15)
C82 0.029(14) 0.043(15) 0.081(15) -0.009(12) -0.005(11) -0.008(13)
C83 0.074(18) 0.077(18) 0.092(17) 0.011(14) -0.038(14) -0.029(16)
C84 0.059(17) 0.064(17) 0.082(16) -0.010(13) -0.017(13) -0.030(15)
C85 0.058(16) 0.030(14) 0.063(13) -0.015(11) -0.021(12) -0.013(13)
C86 0.05(2) 0.06(2) 0.07(2) -0.010(16) -0.031(17) 0.02(2)
C87 0.057(16) 0.040(14) 0.051(13) -0.001(11) -0.018(12) 0.024(13)
C88 0.040(13) 0.052(13) 0.074(13) -0.007(11) -0.013(10) -0.037(11)
C89 0.15(4) 0.09(3) 0.045(18) 0.018(19) 0.00(2) -0.09(3)
C90 0.04(2) 0.07(3) 0.08(2) -0.014(17) -0.023(16) -0.02(2)
C91 0.060(17) 0.057(16) 0.081(16) 0.004(13) -0.027(13) -0.024(14)
C92 0.03(2) 0.08(3) 0.09(2) -0.03(2) -0.028(16) 0.00(2)
C93 0.034(15) 0.063(16) 0.066(15) 0.007(12) -0.019(11) -0.002(14)
C94 0.06(2) 0.14(4) 0.039(17) 0.04(2) -0.006(16) 0.01(2)
C95 0.030(19) 0.04(2) 0.10(3) 0.007(18) -0.019(18) 0.002(16)
C96 0.06(3) 0.18(5) 0.07(2) -0.02(3) -0.04(2) 0.02(3)
C97 0.063(17) 0.074(17) 0.063(14) 0.015(13) -0.032(13) -0.001(14)
C98 0.087(19) 0.032(15) 0.075(15) -0.004(13) -0.015(14) -0.015(15)

loop_
_atom_type_symbol
_atom_type_description
_atom_type_scat_dispersion_real
_atom_type_scat_dispersion_imag
_atom_type_scat_source
C C 0.0033 0.0016 'International Tables Vol C Tables 4.2.6.8 and 6.1.1.4'
N N 0.0061 0.0033 'International Tables Vol C Tables 4.2.6.8 and 6.1.1.4'
F F 0.0171 0.0103 'International Tables Vol C Tables 4.2.6.8 and 6.1.1.4'
Sc Sc 0.2519 0.3716 'International Tables Vol C Tables 4.2.6.8 and 6.1.1.4'
H H 0.0000 0.0000 'International Tables Vol C Tables 4.2.6.8 and 6.1.1.4'

loop_
_geom_angle_atom_site_label_1
_geom_angle_atom_site_label_2
_geom_angle_atom_site_label_3
_geom_angle
N Sc1 C15 158.5(9)
N Sc1 C3 153.6(10)
C15 Sc1 C3 36.0(9)
N Sc1 C2 135.6(9)
C15 Sc1 C2 64.3(9)
C3 Sc1 C2 35.2(8)
N Sc1 C12 126.7(9)
C15 Sc1 C12 74.2(9)
C3 Sc1 C12 60.3(9)
C2 Sc1 C12 31.7(8)
N Sc1 C13 130.4(8)
C15 Sc1 C13 62.7(9)
C3 Sc1 C13 71.4(9)
C2 Sc1 C13 59.3(9)
C12 Sc1 C13 34.2(9)
N Sc1 C16 126.9(9)
C15 Sc1 C16 31.8(9)
C3 Sc1 C16 58.5(8)
C2 Sc1 C16 92.6(9)
C12 Sc1 C16 105.9(9)
C13 Sc1 C16 88.9(9)
N Sc1 C4 120.7(10)
C15 Sc1 C4 59.7(10)
C3 Sc1 C4 34.1(9)
C2 Sc1 C4 54.8(9)
C12 Sc1 C4 86.3(9)
C13 Sc1 C4 105.1(9)
C16 Sc1 C4 63.6(9)
N Sc1 C14 144.4(9)
C15 Sc1 C14 36.4(9)
C3 Sc1 C14 62.0(9)
C2 Sc1 C14 71.2(9)
C12 Sc1 C14 59.9(9)
C13 Sc1 C14 32.4(8)
C16 Sc1 C14 57.0(9)
C4 Sc1 C14 93.5(9)
N Sc1 C33 114.8(8)
C15 Sc1 C33 58.0(9)
C3 Sc1 C33 90.7(9)
C2 Sc1 C33 101.2(9)
C12 Sc1 C33 82.8(9)
C13 Sc1 C33 48.8(8)
C16 Sc1 C33 61.0(8)
C4 Sc1 C33 117.4(9)
C14 Sc1 C33 30.8(8)
N Sc1 Sc3 29.3(6)
C15 Sc1 Sc3 136.4(7)
C3 Sc1 Sc3 170.1(6)
C2 Sc1 Sc3 154.6(6)
C12 Sc1 Sc3 128.1(6)
C13 Sc1 Sc3 112.3(6)
C16 Sc1 Sc3 111.8(6)
C4 Sc1 Sc3 142.3(7)
C14 Sc1 Sc3 115.8(6)
C33 Sc1 Sc3 85.6(6)
N Sc1 Sc2 25.3(6)
C15 Sc1 Sc2 157.8(7)
C3 Sc1 Sc2 129.5(7)
C2 Sc1 Sc2 113.0(7)
C12 Sc1 Sc2 115.9(7)
C13 Sc1 Sc2 136.8(6)
C16 Sc1 Sc2 134.0(7)
C4 Sc1 Sc2 99.9(7)
C14 Sc1 Sc2 165.8(6)
C33 Sc1 Sc2 139.8(6)
Sc3 Sc1 Sc2 54.52(15)
N Sc2 C45 159.5(10)
N Sc2 C44 155.3(10)
C45 Sc2 C44 38.6(10)
N Sc2 C43 133.4(9)
C45 Sc2 C43 67.0(10)
C44 Sc2 C43 37.2(9)
N Sc2 C64 124.0(10)
C45 Sc2 C64 59.0(10)
C44 Sc2 C64 35.2(10)
C43 Sc2 C64 62.2(9)
N Sc2 C22 124.2(8)
C45 Sc2 C22 73.1(9)
C44 Sc2 C22 61.8(9)
C43 Sc2 C22 32.9(9)
C64 Sc2 C22 93.5(9)
N Sc2 C46 127.2(10)
C45 Sc2 C46 34.6(10)
C44 Sc2 C46 58.8(10)
C43 Sc2 C46 95.2(10)
C64 Sc2 C46 54.7(9)
C22 Sc2 C46 107.7(9)
N Sc2 C65 114.6(9)
C45 Sc2 C65 56.0(10)
C44 Sc2 C65 55.8(10)
C43 Sc2 C65 90.4(10)
C64 Sc2 C65 31.0(9)
C22 Sc2 C65 117.4(9)
C46 Sc2 C65 32.1(9)
N Sc2 C23 127.2(9)
C45 Sc2 C23 60.5(10)
C44 Sc2 C23 71.9(10)
C43 Sc2 C23 59.4(9)
C64 Sc2 C23 107.0(9)
C22 Sc2 C23 32.1(8)
C46 Sc2 C23 91.7(9)
C65 Sc2 C23 116.2(9)
N Sc2 C24 144.0(10)
C45 Sc2 C24 32.7(10)
C44 Sc2 C24 60.7(10)
C43 Sc2 C24 70.1(9)
C64 Sc2 C24 89.9(9)
C22 Sc2 C24 56.9(8)
C46 Sc2 C24 60.1(9)
C65 Sc2 C24 87.7(9)
C23 Sc2 C24 31.8(8)
N Sc2 C25 111.4(9)
C45 Sc2 C25 56.7(10)
C44 Sc2 C25 92.9(10)
C43 Sc2 C25 103.5(9)
C64 Sc2 C25 114.0(9)
C22 Sc2 C25 81.7(8)
C46 Sc2 C25 64.5(9)
C65 Sc2 C25 96.5(8)
C23 Sc2 C25 49.7(8)
C24 Sc2 C25 34.6(9)
N Sc2 Sc3 35.7(6)
C45 Sc2 Sc3 138.1(8)
C44 Sc2 Sc3 122.4(8)
C43 Sc2 Sc3 123.3(7)
C64 Sc2 Sc3 88.5(7)
C22 Sc2 Sc3 140.0(6)
C46 Sc2 Sc3 105.9(7)
C65 Sc2 Sc3 82.3(7)
C23 Sc2 Sc3 161.4(6)
C24 Sc2 Sc3 163.1(6)
C25 Sc2 Sc3 133.1(7)
N Sc3 C80 156.8(11)
N Sc3 C72 154.1(9)
C80 Sc3 C72 35.9(9)
N Sc3 C79 140.3(10)
C80 Sc3 C79 37.0(9)
C72 Sc3 C79 64.9(9)
N Sc3 C71 139.0(10)
C80 Sc3 C71 63.3(10)
C72 Sc3 C71 36.7(9)
C79 Sc3 C71 72.3(10)
N Sc3 C76 124.1(10)
C80 Sc3 C76 32.9(9)
C72 Sc3 C76 58.8(10)
C79 Sc3 C76 56.1(9)
C71 Sc3 C76 93.4(10)
N Sc3 C69 127.2(9)
C80 Sc3 C69 64.9(9)
C72 Sc3 C69 76.0(8)
C79 Sc3 C69 35.0(9)
C71 Sc3 C69 60.0(9)
C76 Sc3 C69 90.7(9)
N Sc3 C70 128.3(9)
C80 Sc3 C70 73.3(9)
C72 Sc3 C70 63.3(9)
C79 Sc3 C70 59.9(10)
C71 Sc3 C70 33.0(8)
C76 Sc3 C70 105.9(9)
C69 Sc3 C70 32.4(8)
N Sc3 C73 122.8(8)
C80 Sc3 C73 57.8(9)
C72 Sc3 C73 32.1(8)
C79 Sc3 C73 93.4(9)
C71 Sc3 C73 57.3(9)
C76 Sc3 C73 62.0(9)
C69 Sc3 C73 107.9(8)
C70 Sc3 C73 89.7(8)
N Sc3 C78 112.5(10)
C80 Sc3 C78 54.3(10)
C72 Sc3 C78 89.4(10)
C79 Sc3 C78 31.4(9)
C71 Sc3 C78 103.6(10)
C76 Sc3 C78 51.6(9)
C69 Sc3 C78 56.7(10)
C70 Sc3 C78 87.6(10)
C73 Sc3 C78 109.5(9)
N Sc3 C77 105.9(10)
C80 Sc3 C77 52.8(10)
C72 Sc3 C77 86.7(10)
C79 Sc3 C77 51.4(9)
C71 Sc3 C77 115.2(9)
C76 Sc3 C77 31.5(9)
C69 Sc3 C77 83.3(9)
C70 Sc3 C77 111.2(9)
C73 Sc3 C77 93.5(9)
C78 Sc3 C77 28.3(8)
N Sc3 C54 108.8(9)
C80 Sc3 C54 91.4(9)
C72 Sc3 C54 57.6(9)
C79 Sc3 C54 103.3(9)
C71 Sc3 C54 31.4(8)
C76 Sc3 C54 115.6(9)
C69 Sc3 C54 83.5(8)
C70 Sc3 C54 51.2(8)
C73 Sc3 C54 59.4(8)
C78 Sc3 C54 134.6(9)
C77 Sc3 C54 144.0(8)
Sc2 N Sc3 109.5(11)
Sc2 N Sc1 129.0(11)
Sc3 N Sc1 121.5(11)
C9 C1 C5 109(2)
C9 C1 C81 116(2)
C5 C1 C81 116(2)
C9 C1 C2 107(2)
C5 C1 C2 98(2)
C81 C1 C2 108(3)
C12 C2 C3 122(3)
C12 C2 C1 126(2)
C3 C2 C1 110(2)
C12 C2 Sc1 77.3(17)
C3 C2 Sc1 70.2(15)
C1 C2 Sc1 107.0(18)
C15 C3 C2 121(2)
C15 C3 C4 115(2)
C2 C3 C4 105(2)
C15 C3 Sc1 69.9(15)
C2 C3 Sc1 74.6(14)
C4 C3 Sc1 82.4(16)
C18 C4 C5 125(3)
C18 C4 C3 121(3)
C5 C4 C3 108(2)
C18 C4 Sc1 90.0(17)
C5 C4 Sc1 92.2(16)
C3 C4 Sc1 63.5(14)
C6 C5 C4 117(3)
C6 C5 C1 129(3)
C4 C5 C1 112(3)
C5 C6 C20 125(3)
C5 C6 C7 114(2)
C20 C6 C7 119(3)
C8 C7 C23 100(2)
C8 C7 C82 116(2)
C23 C7 C82 109(3)
C8 C7 C6 115(3)
C23 C7 C6 110(2)
C82 C7 C6 106(2)
C25 C8 C7 116(3)
C25 C8 C9 120(3)
C7 C8 C9 120(2)
C10 C9 C8 115(3)
C10 C9 C1 125(3)
C8 C9 C1 118(2)
C9 C10 C27 124(3)
C9 C10 C11 124(3)
C27 C10 C11 107(3)
C29 C11 C10 102(2)
C29 C11 C12 114(2)
C10 C11 C12 110(2)
C29 C11 C83 112(3)
C10 C11 C83 111(3)
C12 C11 C83 107(3)
C2 C12 C13 121(2)
C2 C12 C11 119(3)
C13 C12 C11 118(2)
C2 C12 Sc1 70.9(17)
C13 C12 Sc1 74.7(16)
C11 C12 Sc1 110.7(19)
C14 C13 C31 113(2)
C14 C13 C12 123(2)
C31 C13 C12 122(2)
C14 C13 Sc1 79.4(17)
C31 C13 Sc1 109.3(18)
C12 C13 Sc1 71.1(16)
C13 C14 C33 99(2)
C13 C14 C84 112(3)
C33 C14 C84 119(3)
C13 C14 C15 111(3)
C33 C14 C15 111(2)
C84 C14 C15 106(2)
C13 C14 Sc1 68.1(17)
C33 C14 Sc1 80.5(17)
C84 C14 Sc1 160(2)
C15 C14 Sc1 58.4(15)
C16 C15 C3 119(3)
C16 C15 C14 116(2)
C3 C15 C14 118(2)
C16 C15 Sc1 85.8(18)
C3 C15 Sc1 74.0(16)
C14 C15 Sc1 85.2(16)
C15 C16 C17 125(2)
C15 C16 C35 128(3)
C17 C16 C35 107(2)
C15 C16 Sc1 62.4(15)
C17 C16 Sc1 104.4(18)
C35 C16 Sc1 107.5(16)
C18 C17 C16 107(2)
C18 C17 C85 109(2)
C16 C17 C85 118(3)
C18 C17 C37 109(2)
C16 C17 C37 100(2)
C85 C17 C37 114(2)
C4 C18 C19 117(2)
C4 C18 C17 123(3)
C19 C18 C17 119(2)
C18 C19 C20 118(2)
C18 C19 C39 128(2)
C20 C19 C39 111(3)
C21 C20 C6 128(3)
C21 C20 C19 111(2)
C6 C20 C19 118(3)
C20 C21 C22 110(2)
C20 C21 C86 119(3)
C22 C21 C86 107(2)
C20 C21 C40 101(2)
C22 C21 C40 113(2)
C86 C21 C40 106(2)
C43 C22 C23 127(2)
C43 C22 C21 116(2)
C23 C22 C21 116(2)
C43 C22 Sc2 70.5(16)
C23 C22 Sc2 81.3(15)
C21 C22 Sc2 118.3(19)
C22 C23 C24 116(2)
C22 C23 C7 125(2)
C24 C23 C7 113(2)
C22 C23 Sc2 66.6(14)
C24 C23 Sc2 74.1(16)
C7 C23 Sc2 105.3(18)
C45 C24 C23 119(3)
C45 C24 C25 104(2)
C23 C24 C25 96(2)
C45 C24 C87 110(2)
C23 C24 C87 113(2)
C25 C24 C87 113(2)
C45 C24 Sc2 56.3(16)
C23 C24 Sc2 74.2(16)
C25 C24 Sc2 76.3(15)
C87 C24 Sc2 166(2)
C8 C25 C26 126(3)
C8 C25 C24 108(2)
C26 C25 C24 122(2)
C8 C25 Sc2 97.5(18)
C26 C25 Sc2 83.1(16)
C24 C25 Sc2 69.1(14)
C25 C26 C47 128(3)
C25 C26 C27 109(2)
C47 C26 C27 122(2)
C10 C27 C26 124(3)
C10 C27 C28 109(3)
C26 C27 C28 116(3)
C29 C28 C49 116(3)
C29 C28 C27 109(3)
C49 C28 C27 122(3)
C28 C29 C30 126(3)
C28 C29 C11 109(3)
C30 C29 C11 122(3)
C29 C30 C51 116(3)
C29 C30 C31 121(2)
C51 C30 C31 120(2)
C32 C31 C13 96(2)
C32 C31 C30 113(3)
C13 C31 C30 114(3)
C32 C31 C88 113(3)
C13 C31 C88 113(2)
C30 C31 C88 107(2)
C33 C32 C53 115(2)
C33 C32 C31 115(2)
C53 C32 C31 122(2)
C34 C33 C32 122(2)
C34 C33 C14 127(2)
C32 C33 C14 107(2)
C34 C33 Sc1 88.6(18)
C32 C33 Sc1 95.1(17)
C14 C33 Sc1 68.7(16)
C55 C34 C33 120(2)
C55 C34 C35 119(2)
C33 C34 C35 120(2)
C36 C35 C34 110(2)
C36 C35 C16 99(2)
C34 C35 C16 105(2)
C36 C35 C89 113(3)
C34 C35 C89 109(2)
C16 C35 C89 120(3)
C37 C36 C57 117(3)
C37 C36 C35 116(3)
C57 C36 C35 125(3)
C38 C37 C36 125(3)
C38 C37 C17 123(2)
C36 C37 C17 106(3)
C37 C38 C59 122(3)
C37 C38 C39 122(3)
C59 C38 C39 114(3)
C40 C39 C19 100(2)
C40 C39 C38 115(2)
C19 C39 C38 106(2)
C40 C39 C90 114(2)
C19 C39 C90 113(2)
C38 C39 C90 108(2)
C41 C40 C39 124(3)
C41 C40 C21 123(2)
C39 C40 C21 111(2)
C40 C41 C42 120(3)
C40 C41 C60 120(3)
C42 C41 C60 117(3)
C41 C42 C43 119(3)
C41 C42 C62 99(3)
C43 C42 C62 110(2)
C41 C42 C91 112(3)
C43 C42 C91 108(2)
C62 C42 C91 108(2)
C22 C43 C44 116(2)
C22 C43 C42 124(2)
C44 C43 C42 117(2)
C22 C43 Sc2 76.6(17)
C44 C43 Sc2 66.8(16)
C42 C43 Sc2 108.8(18)
C64 C44 C45 105(2)
C64 C44 C43 118(2)
C45 C44 C43 118(2)
C64 C44 Sc2 80.1(18)
C45 C44 Sc2 68.7(18)
C43 C44 Sc2 76.0(17)
C24 C45 C46 129(3)
C24 C45 C44 119(2)
C46 C45 C44 107(3)
C24 C45 Sc2 91.0(19)
C46 C45 Sc2 83(2)
C44 C45 Sc2 72.7(17)
C65 C46 C45 108(2)
C65 C46 C47 125(3)
C45 C46 C47 122(3)
C65 C46 Sc2 78.1(16)
C45 C46 Sc2 62.5(16)
C47 C46 Sc2 103.7(18)
C26 C47 C92 117(2)
C26 C47 C46 104(2)
C92 C47 C46 113(3)
C26 C47 C48 111(2)
C92 C47 C48 107(2)
C46 C47 C48 104(2)
C67 C48 C49 111(3)
C67 C48 C47 125(3)
C49 C48 C47 119(2)
C28 C49 C50 126(3)
C28 C49 C48 120(3)
C50 C49 C48 108(3)
C51 C50 C68 135(3)
C51 C50 C49 112(3)
C68 C50 C49 107(3)
C50 C51 C30 123(3)
C50 C51 C52 111(3)
C30 C51 C52 123(3)
C93 C52 C53 112(3)
C93 C52 C70 112(3)
C53 C52 C70 98(2)
C93 C52 C51 112(2)
C53 C52 C51 108(2)
C70 C52 C51 114(3)
C54 C53 C32 120(2)
C54 C53 C52 115(2)
C32 C53 C52 122(2)
C55 C54 C53 120(2)
C55 C54 C71 130(3)
C53 C54 C71 104(2)
C55 C54 Sc3 94.7(17)
C53 C54 Sc3 95.7(17)
C71 C54 Sc3 58.0(15)
C54 C55 C34 122(2)
C54 C55 C56 112(2)
C34 C55 C56 125(2)
C55 C56 C57 110(2)
C55 C56 C73 113(2)
C57 C56 C73 96(2)
C55 C56 C94 108(3)
C57 C56 C94 115(2)
C73 C56 C94 115(3)
C58 C57 C36 121(3)
C58 C57 C56 112(2)
C36 C57 C56 118(3)
C57 C58 C74 109(3)
C57 C58 C59 118(3)
C74 C58 C59 126(3)
C38 C59 C58 116(3)
C38 C59 C60 127(3)
C58 C59 C60 116(2)
C61 C60 C41 99(2)
C61 C60 C59 110(2)
C41 C60 C59 112(3)
C61 C60 C95 113(3)
C41 C60 C95 112(3)
C59 C60 C95 110(2)
C62 C61 C75 117(3)
C62 C61 C60 113(3)
C75 C61 C60 124(3)
C63 C62 C61 124(3)
C63 C62 C42 125(3)
C61 C62 C42 109(2)
C62 C63 C77 118(3)
C62 C63 C64 120(2)
C77 C63 C64 114(2)
C65 C64 C44 109(3)
C65 C64 C63 121(3)
C44 C64 C63 122(2)
C65 C64 Sc2 79.1(19)
C44 C64 Sc2 64.7(16)
C63 C64 Sc2 96.8(18)
C64 C65 C46 111(3)
C64 C65 C66 127(3)
C46 C65 C66 122(3)
C64 C65 Sc2 69.9(17)
C46 C65 Sc2 69.8(16)
C66 C65 Sc2 121(2)
C67 C66 C65 109(3)
C67 C66 C78 112(3)
C65 C66 C78 103(2)
C67 C66 C96 118(3)
C65 C66 C96 107(3)
C78 C66 C96 106(3)
C48 C67 C66 128(3)
C48 C67 C68 103(3)
C66 C67 C68 127(3)
C50 C68 C97 114(3)
C50 C68 C69 107(2)
C97 C68 C69 110(2)
C50 C68 C67 107(2)
C97 C68 C67 111(2)
C69 C68 C67 107(2)
C70 C69 C79 117(2)
C70 C69 C68 120(2)
C79 C69 C68 121(2)
C70 C69 Sc3 75.8(14)
C79 C69 Sc3 67.2(13)
C68 C69 Sc3 112.8(15)
C69 C70 C71 121(2)
C69 C70 C52 122(2)
C71 C70 C52 112(2)
C69 C70 Sc3 71.8(14)
C71 C70 Sc3 68.7(15)
C52 C70 Sc3 110.8(17)
C70 C71 C54 108(2)
C70 C71 C72 123(3)
C54 C71 C72 116(2)
C70 C71 Sc3 78.3(17)
C54 C71 Sc3 90.6(17)
C72 C71 Sc3 67.8(15)
C80 C72 C73 117(2)
C80 C72 C71 116(2)
C73 C72 C71 114(2)
C80 C72 Sc3 71.1(16)
C73 C72 Sc3 87.8(16)
C71 C72 Sc3 75.5(15)
C74 C73 C72 126(3)
C74 C73 C56 112(2)
C72 C73 C56 122(2)
C74 C73 Sc3 102.6(19)
C72 C73 Sc3 60.1(14)
C56 C73 Sc3 107.0(16)
C73 C74 C58 104(3)
C73 C74 C75 109(2)
C58 C74 C75 110(3)
C73 C74 C98 112(3)
C58 C74 C98 113(2)
C75 C74 C98 109(3)
C76 C75 C61 123(3)
C76 C75 C74 116(3)
C61 C75 C74 120(2)
C75 C76 C80 129(3)
C75 C76 C77 116(3)
C80 C76 C77 108(2)
C75 C76 Sc3 94.0(19)
C80 C76 Sc3 65.3(17)
C77 C76 Sc3 84.8(19)
C78 C77 C63 127(3)
C78 C77 C76 108(3)
C63 C77 C76 120(3)
C78 C77 Sc3 72(2)
C63 C77 Sc3 110(2)
C76 C77 Sc3 63.6(18)
C77 C78 C79 111(3)
C77 C78 C66 124(3)
C79 C78 C66 123(3)
C77 C78 Sc3 79(2)
C79 C78 Sc3 60.8(16)
C66 C78 Sc3 112(2)
C78 C79 C69 119(3)
C78 C79 C80 106(2)
C69 C79 C80 122(3)
C78 C79 Sc3 87.8(18)
C69 C79 Sc3 77.8(15)
C80 C79 Sc3 69.2(14)
C76 C80 C72 116(2)
C76 C80 C79 107(3)
C72 C80 C79 120(3)
C76 C80 Sc3 81.8(18)
C72 C80 Sc3 73.0(16)
C79 C80 Sc3 73.7(15)
F2 C81 F1 102(3)
F2 C81 F3 110(4)
F1 C81 F3 106(4)
F2 C81 C1 117(3)
F1 C81 C1 107(3)
F3 C81 C1 114(3)
F6 C82 F5 105(2)
F6 C82 F4 103(3)
F5 C82 F4 105(3)
F6 C82 C7 116(3)
F5 C82 C7 115(3)
F4 C82 C7 112(2)
F9 C83 F7 108(3)
F9 C83 F8 108(3)
F7 C83 F8 105(3)
F9 C83 C11 113(3)
F7 C83 C11 114(3)
F8 C83 C11 109(3)
F12 C84 F11 113(3)
F12 C84 F10 111(3)
F11 C84 F10 102(3)
F12 C84 C14 116(3)
F11 C84 C14 107(3)
F10 C84 C14 106(2)
F15 C85 F14 113(2)
F15 C85 F13 106(2)
F14 C85 F13 108(3)
F15 C85 C17 113(3)
F14 C85 C17 108(2)
F13 C85 C17 109(2)
F17 C86 F18 115(4)
F17 C86 F16 97(3)
F18 C86 F16 101(3)
F17 C86 C21 120(3)
F18 C86 C21 115(3)
F16 C86 C21 104(3)
F21 C87 F20 114(3)
F21 C87 F19 104(2)
F20 C87 F19 108(2)
F21 C87 C24 107(2)
F20 C87 C24 113(2)
F19 C87 C24 111(3)
F24 C88 F23 112(3)
F24 C88 F22 108(2)
F23 C88 F22 101(2)
F24 C88 C31 116(2)
F23 C88 C31 110(2)
F22 C88 C31 109(2)
F26 C89 F27 115(4)
F26 C89 F25 107(2)
F27 C89 F25 108(3)
F26 C89 C35 111(3)
F27 C89 C35 110(3)
F25 C89 C35 105(3)
F30 C90 F28 108(3)
F30 C90 F29 108(3)
F28 C90 F29 106(2)
F30 C90 C39 114(2)
F28 C90 C39 111(3)
F29 C90 C39 109(2)
F33 C91 F32 109(3)
F33 C91 F31 100(3)
F32 C91 F31 105(4)
F33 C91 C42 114(3)
F32 C91 C42 114(3)
F31 C91 C42 114(3)
F36 C92 F35 110(3)
F36 C92 F34 110(3)
F35 C92 F34 105(3)
F36 C92 C47 115(3)
F35 C92 C47 110(3)
F34 C92 C47 107(3)
F39 C93 F38 110(3)
F39 C93 F37 105(3)
F38 C93 F37 107(2)
F39 C93 C52 112(3)
F38 C93 C52 114(3)
F37 C93 C52 109(2)
F40 C94 F42 116(4)
F40 C94 F41 108(2)
F42 C94 F41 108(3)
F40 C94 C56 107(3)
F42 C94 C56 107(2)
F41 C94 C56 110(3)
F45 C95 F44 112(3)
F45 C95 F43 109(3)
F44 C95 F43 102(3)
F45 C95 C60 110(3)
F44 C95 C60 114(3)
F43 C95 C60 108(3)
F48 C96 F47 110(4)
F48 C96 F46 107(3)
F47 C96 F46 110(4)
F48 C96 C66 112(4)
F47 C96 C66 112(3)
F46 C96 C66 105(3)
F51 C97 F50 103(3)
F51 C97 F49 101(3)
F50 C97 F49 108(4)
F51 C97 C68 117(3)
F50 C97 C68 112(3)
F49 C97 C68 115(2)
F54 C98 F53 114(4)
F54 C98 F52 109(3)
F53 C98 F52 105(3)
F54 C98 C74 110(2)
F53 C98 C74 110(3)
F52 C98 C74 108(3)
C100 C99 C104 120.0
C100 C99 C105 117.0
C104 C99 C105 119.6
C101 C100 C99 120.0
C100 C101 C102 120.0
C103 C102 C101 120.0
C102 C103 C104 120.0
C103 C104 C99 120.0

loop_
_geom_bond_atom_site_label_1
_geom_bond_atom_site_label_2
_geom_bond_distance
Sc1 N 2.02(2)
Sc1 C15 2.32(3)
Sc1 C3 2.37(3)
Sc1 C2 2.43(3)
Sc1 C12 2.51(3)
Sc1 C13 2.56(3)
Sc1 C16 2.61(3)
Sc1 C4 2.63(3)
Sc1 C14 2.71(3)
Sc1 C33 2.87(3)
Sc1 Sc3 3.522(8)
Sc1 Sc2 3.608(8)
Sc2 N 1.98(2)
Sc2 C45 2.22(3)
Sc2 C44 2.28(3)
Sc2 C43 2.40(3)
Sc2 C64 2.48(3)
Sc2 C22 2.48(3)
Sc2 C46 2.49(3)
Sc2 C65 2.59(3)
Sc2 C23 2.67(3)
Sc2 C24 2.67(3)
Sc2 C25 2.78(3)
Sc2 Sc3 3.267(7)
Sc3 N 2.02(2)
Sc3 C80 2.31(3)
Sc3 C72 2.33(3)
Sc3 C79 2.37(3)
Sc3 C71 2.44(3)
Sc3 C76 2.51(3)
Sc3 C69 2.51(2)
Sc3 C70 2.56(3)
Sc3 C73 2.69(3)
Sc3 C78 2.71(3)
Sc3 C77 2.79(3)
Sc3 C54 2.88(3)
F1 C81 1.31(4)
F2 C81 1.18(4)
F3 C81 1.17(3)
F4 C82 1.35(3)
F5 C82 1.34(3)
F6 C82 1.35(3)
F7 C83 1.33(4)
F8 C83 1.36(4)
F9 C83 1.29(4)
F10 C84 1.42(4)
F11 C84 1.38(4)
F12 C84 1.17(3)
F13 C85 1.35(3)
F14 C85 1.30(3)
F15 C85 1.27(3)
F16 C86 1.45(3)
F17 C86 1.17(4)
F18 C86 1.20(3)
F19 C87 1.37(3)
F20 C87 1.25(3)
F21 C87 1.21(3)
F22 C88 1.39(3)
F23 C88 1.28(3)
F24 C88 1.25(3)
F25 C89 1.40(4)
F26 C89 1.26(4)
F27 C89 1.29(4)
F28 C90 1.35(3)
F29 C90 1.35(3)
F30 C90 1.27(4)
F31 C91 1.27(4)
F32 C91 1.24(4)
F33 C91 1.24(4)
F34 C92 1.38(4)
F35 C92 1.38(3)
F36 C92 1.29(3)
F37 C93 1.37(3)
F38 C93 1.29(3)
F39 C93 1.25(4)
F40 C94 1.25(5)
F41 C94 1.33(4)
F42 C94 1.28(3)
F43 C95 1.39(3)
F44 C95 1.30(3)
F45 C95 1.26(4)
F46 C96 1.39(4)
F47 C96 1.34(6)
F48 C96 1.32(4)
F49 C97 1.34(4)
F50 C97 1.25(4)
F51 C97 1.23(4)
F52 C98 1.35(4)
F53 C98 1.26(4)
F54 C98 1.24(3)
C1 C9 1.51(4)
C1 C5 1.52(4)
C1 C81 1.55(4)
C1 C2 1.56(4)
C2 C12 1.35(4)
C2 C3 1.45(3)
C3 C15 1.45(4)
C3 C4 1.48(4)
C4 C18 1.40(4)
C4 C5 1.43(4)
C5 C6 1.31(4)
C6 C20 1.41(4)
C6 C7 1.59(4)
C7 C8 1.42(4)
C7 C23 1.50(4)
C7 C82 1.57(4)
C8 C25 1.32(4)
C8 C9 1.49(4)
C9 C10 1.31(4)
C10 C27 1.36(4)
C10 C11 1.53(4)
C11 C29 1.50(4)
C11 C12 1.57(4)
C11 C83 1.58(5)
C12 C13 1.49(4)
C13 C14 1.48(4)
C13 C31 1.52(4)
C14 C33 1.49(4)
C14 C84 1.57(4)
C14 C15 1.61(4)
C15 C16 1.38(4)
C16 C17 1.51(4)
C16 C35 1.59(4)
C17 C18 1.46(4)
C17 C85 1.56(4)
C17 C37 1.61(4)
C18 C19 1.45(4)
C19 C20 1.48(4)
C19 C39 1.49(4)
C20 C21 1.40(4)
C21 C22 1.576(19)
C21 C86 1.58(5)
C21 C40 1.60(4)
C22 C43 1.39(4)
C22 C23 1.44(3)
C23 C24 1.46(4)
C24 C45 1.44(4)
C24 C25 1.62(4)
C24 C87 1.67(4)
C25 C26 1.40(4)
C26 C47 1.45(4)
C26 C27 1.47(4)
C27 C28 1.48(4)
C28 C29 1.31(4)
C28 C49 1.41(4)
C29 C30 1.43(4)
C30 C51 1.45(4)
C30 C31 1.51(4)
C31 C32 1.48(4)
C31 C88 1.60(4)
C32 C33 1.41(3)
C32 C53 1.47(4)
C33 C34 1.40(4)
C34 C55 1.37(3)
C34 C35 1.55(4)
C35 C36 1.46(4)
C35 C89 1.61(5)
C36 C37 1.37(4)
C36 C57 1.41(4)
C37 C38 1.35(4)
C38 C59 1.39(4)
C38 C39 1.57(4)
C39 C40 1.47(4)
C39 C90 1.58(4)
C40 C41 1.39(4)
C41 C42 1.41(4)
C41 C60 1.48(4)
C42 C43 1.56(4)
C42 C62 1.56(4)
C42 C91 1.59(4)
C43 C44 1.50(4)
C44 C64 1.45(4)
C44 C45 1.49(4)
C45 C46 1.42(4)
C46 C65 1.41(4)
C46 C47 1.57(4)
C47 C92 1.54(4)
C47 C48 1.56(4)
C48 C67 1.38(4)
C48 C49 1.48(4)
C49 C50 1.46(4)
C50 C51 1.41(4)
C50 C68 1.42(4)
C51 C52 1.56(4)
C52 C93 1.52(4)
C52 C53 1.53(4)
C52 C70 1.52(4)
C53 C54 1.43(4)
C54 C55 1.33(3)
C54 C71 1.50(4)
C55 C56 1.52(4)
C56 C57 1.56(4)
C56 C73 1.56(4)
C56 C94 1.59(4)
C57 C58 1.41(4)
C58 C74 1.45(4)
C58 C59 1.50(4)
C59 C60 1.53(4)
C60 C61 1.49(4)
C60 C95 1.54(4)
C61 C62 1.37(4)
C61 C75 1.42(4)
C62 C63 1.34(3)
C63 C77 1.40(4)
C63 C64 1.44(4)
C64 C65 1.36(4)
C65 C66 1.56(4)
C66 C67 1.38(4)
C66 C78 1.57(4)
C66 C96 1.59(5)
C67 C68 1.60(4)
C68 C97 1.52(4)
C68 C69 1.61(3)
C69 C70 1.42(4)
C69 C79 1.47(4)
C70 C71 1.43(3)
C71 C72 1.51(4)
C72 C80 1.43(4)
C72 C73 1.43(3)
C73 C74 1.43(4)
C74 C75 1.56(4)
C74 C98 1.66(4)
C75 C76 1.36(3)
C76 C80 1.38(4)
C76 C77 1.47(4)
C77 C78 1.35(4)
C78 C79 1.41(4)
C79 C80 1.48(4)
C99 C100 1.3900
C99 C104 1.3900
C99 C105 1.5717
C100 C101 1.3900
C101 C102 1.3900
C102 C103 1.3900
C103 C104 1.3900
